data_7131852
loop_
_publ_author_name
'Elsayed Moussa, M.'
'Rummel, E.-M.'
'Bal&#xe1;zs, G'
'Riesinger, C.'
'Noor, A.'
'Kempe, R.'
'Scheer, M.'

_publ_section_title
;
 Unusual coordination mode for 1,3-diphosphete ligands towards a Cr-Cr
 quintuple bond complex.
;
_journal_issue 55
_journal_name_full 'Chemical communications (Cambridge, England)'
_journal_page_first 8588
_journal_page_last 8591
_journal_paper_doi 10.1039/d3cc01358h
_journal_volume 59
_journal_year 2023
_chemical_formula_moiety 'C60 H76 Cr2 N4 P2, C6 H14'
_chemical_formula_sum 'C66 H90 Cr2 N4 P2'
_chemical_formula_weight 1105.35
_space_group_crystal_system triclinic
_space_group_IT_number 2
_space_group_name_Hall '-P 1'
_space_group_name_H-M_alt 'P -1'
_atom_sites_solution_hydrogens geom
_audit_creation_date 2023-01-26
_audit_creation_method
;
Olex2 1.5-alpha
(compiled 2022.11.02 svn.ra8b101fa for OlexSys, GUI svn.r6635)
;
_audit_update_record
;
2023-03-08 deposited with the CCDC.	2023-06-15 downloaded from the CCDC.
;
_cell_angle_alpha 99.9375(13)
_cell_angle_beta 90.7104(13)
_cell_angle_gamma 92.7071(12)
_cell_formula_units_Z 2
_cell_length_a 12.8677(2)
_cell_length_b 13.10453(19)
_cell_length_c 18.2132(3)
_cell_measurement_reflns_used 26441
_cell_measurement_temperature 123.01(10)
_cell_measurement_theta_max 73.7605
_cell_measurement_theta_min 3.4283
_cell_volume 3021.09(8)
_computing_cell_refinement
;
CrysAlisPro, Agilent Technologies,
Version 1.171.37.34 (release 22-05-2014 CrysAlis171 .NET)
(compiled May 22 2014,16:03:01)
;
_computing_data_collection
;
CrysAlisPro, Agilent Technologies,
Version 1.171.37.34 (release 22-05-2014 CrysAlis171 .NET)
(compiled May 22 2014,16:03:01)
;
_computing_data_reduction
;
CrysAlisPro, Agilent Technologies,
Version 1.171.37.34 (release 22-05-2014 CrysAlis171 .NET)
(compiled May 22 2014,16:03:01)
;
_computing_molecular_graphics 'Olex2 1.5-alpha (Dolomanov et al., 2009)'
_computing_publication_material 'Olex2 1.5-alpha (Dolomanov et al., 2009)'
_computing_structure_refinement 'SHELXL 2018/3 (Sheldrick, 2015)'
_computing_structure_solution 'ShelXT (Sheldrick, 2015)'
_diffrn_ambient_temperature 123.01
_diffrn_detector_area_resol_mean 10.3546
_diffrn_detector_type Atlas
_diffrn_measured_fraction_theta_full 0.998
_diffrn_measured_fraction_theta_max 0.974
_diffrn_measurement_details
;
#__ type_ start__ end____ width___ exp.time_
  1 omega  -70.00   33.00   0.5000    1.5000
omega____ theta____ kappa____ phi______ frames
    -      -41.0814   57.0000  -30.0000 206

#__ type_ start__ end____ width___ exp.time_
  2 omega  -71.00   37.00   0.5000    1.5000
omega____ theta____ kappa____ phi______ frames
    -      -41.0814   77.0000   60.0000 216

#__ type_ start__ end____ width___ exp.time_
  3 omega  -11.00   19.00   0.5000    1.5000
omega____ theta____ kappa____ phi______ frames
    -      -41.0814   57.0000 -150.0000 60

#__ type_ start__ end____ width___ exp.time_
  4 omega  -71.00  -44.00   0.5000    1.5000
omega____ theta____ kappa____ phi______ frames
    -      -41.0814   57.0000 -150.0000 54

#__ type_ start__ end____ width___ exp.time_
  5 omega    7.00  102.00   0.5000    1.5000
omega____ theta____ kappa____ phi______ frames
    -       41.0814   77.0000 -180.0000 190

#__ type_ start__ end____ width___ exp.time_
  6 omega    5.00   35.00   0.5000    1.5000
omega____ theta____ kappa____ phi______ frames
    -       41.0814 -125.0000  120.0000 60

#__ type_ start__ end____ width___ exp.time_
  7 omega   29.00   68.00   0.5000    6.0000
omega____ theta____ kappa____ phi______ frames
    -      106.9800  -30.0000  120.0000 78

#__ type_ start__ end____ width___ exp.time_
  8 omega   33.00   59.00   0.5000    6.0000
omega____ theta____ kappa____ phi______ frames
    -      106.9800  -45.0000   60.0000 52

#__ type_ start__ end____ width___ exp.time_
  9 omega   35.00  140.00   0.5000    6.0000
omega____ theta____ kappa____ phi______ frames
    -      106.9800  -77.0000 -150.0000 210

#__ type_ start__ end____ width___ exp.time_
 10 omega   37.00   69.00   0.5000    6.0000
omega____ theta____ kappa____ phi______ frames
    -      106.9800  -30.0000 -120.0000 64

#__ type_ start__ end____ width___ exp.time_
 11 omega   31.00   69.00   0.5000    6.0000
omega____ theta____ kappa____ phi______ frames
    -      106.9800  -30.0000    0.0000 76

#__ type_ start__ end____ width___ exp.time_
 12 omega   84.00  117.00   0.5000    6.0000
omega____ theta____ kappa____ phi______ frames
    -      106.9800 -125.0000   30.0000 66

#__ type_ start__ end____ width___ exp.time_
 13 omega   99.00  156.00   0.5000    6.0000
omega____ theta____ kappa____ phi______ frames
    -      106.9800   45.0000   30.0000 114

#__ type_ start__ end____ width___ exp.time_
 14 omega   62.00  150.00   0.5000    6.0000
omega____ theta____ kappa____ phi______ frames
    -      106.9800   15.0000  150.0000 176

#__ type_ start__ end____ width___ exp.time_
 15 omega   54.00  120.00   0.5000    6.0000
omega____ theta____ kappa____ phi______ frames
    -      106.9800 -125.0000 -150.0000 132

#__ type_ start__ end____ width___ exp.time_
 16 omega   33.00  141.00   0.5000    6.0000
omega____ theta____ kappa____ phi______ frames
    -      106.9800  -77.0000    0.0000 216

#__ type_ start__ end____ width___ exp.time_
 17 omega   30.00   56.00   0.5000    6.0000
omega____ theta____ kappa____ phi______ frames
    -      106.9800  -30.0000  150.0000 52

#__ type_ start__ end____ width___ exp.time_
 18 omega   42.00   69.00   0.5000    6.0000
omega____ theta____ kappa____ phi______ frames
    -      106.9800  -30.0000 -150.0000 54

#__ type_ start__ end____ width___ exp.time_
 19 omega   31.00   58.00   0.5000    6.0000
omega____ theta____ kappa____ phi______ frames
    -      106.9800  -30.0000   90.0000 54

#__ type_ start__ end____ width___ exp.time_
 20 omega   80.00  134.00   0.5000    6.0000
omega____ theta____ kappa____ phi______ frames
    -      106.9800   45.0000    0.0000 108

#__ type_ start__ end____ width___ exp.time_
 21 omega   79.00  112.00   0.5000    6.0000
omega____ theta____ kappa____ phi______ frames
    -      106.9800   45.0000  -90.0000 66

#__ type_ start__ end____ width___ exp.time_
 22 omega -115.00  -11.00   0.5000    1.5000
omega____ theta____ kappa____ phi______ frames
    -      -41.0814  -57.0000  -30.0000 208

#__ type_ start__ end____ width___ exp.time_
 23 omega -115.00  -11.00   0.5000    1.5000
omega____ theta____ kappa____ phi______ frames
    -      -41.0814  -57.0000   60.0000 208

#__ type_ start__ end____ width___ exp.time_
 24 omega -117.00  -15.00   0.5000    1.5000
omega____ theta____ kappa____ phi______ frames
    -      -41.0814  -37.0000   90.0000 204

#__ type_ start__ end____ width___ exp.time_
 25 omega -120.00   -7.00   0.5000    1.5000
omega____ theta____ kappa____ phi______ frames
    -      -41.0814  -77.0000  -30.0000 226

#__ type_ start__ end____ width___ exp.time_
 26 omega  -98.00   -2.00   0.5000    1.5000
omega____ theta____ kappa____ phi______ frames
    -      -41.0814  125.0000   90.0000 192

#__ type_ start__ end____ width___ exp.time_
 27 omega -120.00   -7.00   0.5000    1.5000
omega____ theta____ kappa____ phi______ frames
    -      -41.0814  -77.0000 -120.0000 226

#__ type_ start__ end____ width___ exp.time_
 28 omega -162.00 -132.00   0.5000    6.0000
omega____ theta____ kappa____ phi______ frames
    -      -83.0000  -77.0000 -180.0000 60

#__ type_ start__ end____ width___ exp.time_
 29 omega -162.00  -49.00   0.5000    6.0000
omega____ theta____ kappa____ phi______ frames
    -      -83.0000  -77.0000    0.0000 226

#__ type_ start__ end____ width___ exp.time_
 30 omega -162.00  -49.00   0.5000    6.0000
omega____ theta____ kappa____ phi______ frames
    -      -83.0000  -77.0000   90.0000 226

#__ type_ start__ end____ width___ exp.time_
 31 omega   77.00  158.00   0.5000    6.0000
omega____ theta____ kappa____ phi______ frames
    -      106.9800   61.0000 -180.0000 162

#__ type_ start__ end____ width___ exp.time_
 32 omega   73.00  158.00   0.5000    6.0000
omega____ theta____ kappa____ phi______ frames
    -      106.9800   77.0000  120.0000 170

#__ type_ start__ end____ width___ exp.time_
 33 omega   79.00  158.00   0.5000    6.0000
omega____ theta____ kappa____ phi______ frames
    -      106.9800   45.0000 -120.0000 158

#__ type_ start__ end____ width___ exp.time_
 34 omega   23.00  109.00   0.5000    6.0000
omega____ theta____ kappa____ phi______ frames
    -      106.9800  -94.0000  120.0000 172

#__ type_ start__ end____ width___ exp.time_
 35 omega   32.00   77.00   0.5000    6.0000
omega____ theta____ kappa____ phi______ frames
    -      106.9800  -45.0000  -60.0000 90

#__ type_ start__ end____ width___ exp.time_
 36 omega   77.00   87.00   0.5000    6.0000
omega____ theta____ kappa____ phi______ frames
    -      106.9800   61.0000   60.0000 20
;
_diffrn_measurement_device 'four-circle diffractometer'
_diffrn_measurement_device_type 'SuperNova, Single source at offset, Atlas'
_diffrn_measurement_method '\w scans'
_diffrn_radiation_type CuK\a
_diffrn_radiation_wavelength 1.54184
_diffrn_reflns_av_R_equivalents 0.0237
_diffrn_reflns_av_unetI/netI 0.0205
_diffrn_reflns_Laue_measured_fraction_full 0.998
_diffrn_reflns_Laue_measured_fraction_max 0.974
_diffrn_reflns_limit_h_max 15
_diffrn_reflns_limit_h_min -15
_diffrn_reflns_limit_k_max 15
_diffrn_reflns_limit_k_min -16
_diffrn_reflns_limit_l_max 22
_diffrn_reflns_limit_l_min -20
_diffrn_reflns_number 43882
_diffrn_reflns_point_group_measured_fraction_full 0.998
_diffrn_reflns_point_group_measured_fraction_max 0.974
_diffrn_reflns_theta_full 67.684
_diffrn_reflns_theta_max 73.761
_diffrn_reflns_theta_min 3.428
_exptl_absorpt_coefficient_mu 3.776
_exptl_absorpt_correction_T_max 0.756
_exptl_absorpt_correction_T_min 0.571
_exptl_absorpt_correction_type gaussian
_exptl_absorpt_process_details
;
CrysAlisPro, Agilent Technologies,
Version 1.171.37.34 (release 22-05-2014 CrysAlis171 .NET)
(compiled May 22 2014,16:03:01)
Numerical absorption correction based on gaussian integration over
			a multifaceted crystal model
Empirical absorption correction using spherical harmonics,
 implemented in SCALE3 ABSPACK scaling algorithm.
;
_exptl_crystal_colour 'clear red'
_exptl_crystal_colour_lustre clear
_exptl_crystal_colour_primary red
_exptl_crystal_density_diffrn 1.215
_exptl_crystal_description plate
_exptl_crystal_F_000 1184
_exptl_crystal_size_max 0.2143
_exptl_crystal_size_mid 0.1185
_exptl_crystal_size_min 0.0946
_refine_diff_density_max 0.481
_refine_diff_density_min -0.355
_refine_diff_density_rms 0.052
_refine_ls_extinction_method none
_refine_ls_goodness_of_fit_ref 1.046
_refine_ls_hydrogen_treatment constr
_refine_ls_matrix_type full
_refine_ls_number_parameters 687
_refine_ls_number_reflns 11915
_refine_ls_number_restraints 0
_refine_ls_restrained_S_all 1.046
_refine_ls_R_factor_all 0.0360
_refine_ls_R_factor_gt 0.0313
_refine_ls_shift/su_max 0.002
_refine_ls_shift/su_mean 0.000
_refine_ls_structure_factor_coef Fsqd
_refine_ls_weighting_details 'w=1/[\s^2^(Fo^2^)+(0.0429P)^2^+1.9196P] where P=(Fo^2^+2Fc^2^)/3'
_refine_ls_weighting_scheme calc
_refine_ls_wR_factor_gt 0.0832
_refine_ls_wR_factor_ref 0.0874
_reflns_Friedel_coverage 0.000
_reflns_number_gt 11037
_reflns_number_total 11915
_reflns_threshold_expression 'I > 2\s(I)'
_cod_data_source_file d3cc01358h2.cif
_cod_data_source_block ap_abs
_cod_database_code 7131852
_shelx_shelxl_version_number 2018/3
_shelx_space_group_comment
;
The symmetry employed for this shelxl refinement is uniquely defined
by the following loop, which should always be used as a source of
symmetry information in preference to the above space-group names.
They are only intended as comments.
;
_olex2_refinement_description
;
1. Fixed Uiso
 At 1.2 times of:
  All C(H) groups, All C(H,H) groups
 At 1.5 times of:
  All C(H,H,H) groups
2.a Ternary CH refined with riding coordinates:
 C30(H30), C33(H33), C55(H55), C58(H58)
2.b Secondary CH2 refined with riding coordinates:
 C101(H10G,H10H), C102(H10I,H10J), C103(H10K,H10L), C104(H10M,H10N)
2.c Aromatic/amide H refined with riding coordinates:
 C12(H12), C13(H13), C14(H14), C18(H18), C19(H19), C20(H20), C26(H26),
 C27(H27), C28(H28), C37(H37), C38(H38), C39(H39), C43(H43), C44(H44), C45(H45),
  C51(H51), C52(H52), C53(H53)
2.d Idealised Me refined as rotating group:
 C3(H3A,H3B,H3C), C4(H4A,H4B,H4C), C5(H5A,H5B,H5C), C8(H8A,H8B,H8C), C9(H9A,
 H9B,H9C), C10(H10A,H10B,H10C), C22(H22A,H22B,H22C), C23(H23A,H23B,H23C),
 C31(H31A,H31B,H31C), C32(H32A,H32B,H32C), C34(H34A,H34B,H34C), C35(H35A,H35B,
 H35C), C47(H47A,H47B,H47C), C48(H48A,H48B,H48C), C56(H56A,H56B,H56C), C57(H57A,
 H57B,H57C), C59(H59A,H59B,H59C), C60(H60A,H60B,H60C), C100(H10D,H10E,H10F),
 C105(H10O,H10P,H10Q)
;
_olex2_submission_special_instructions 'No special instructions were received'

loop_
_space_group_symop_operation_xyz
'x, y, z'
'-x, -y, -z'

loop_
_atom_site_label
_atom_site_type_symbol
_atom_site_fract_x
_atom_site_fract_y
_atom_site_fract_z
_atom_site_U_iso_or_equiv
_atom_site_adp_type
_atom_site_occupancy
_atom_site_site_symmetry_order
_atom_site_calc_flag
_atom_site_refinement_flags_posn
_atom_site_refinement_flags_adp
_atom_site_refinement_flags_occupancy
_atom_site_disorder_assembly
_atom_site_disorder_group
Cr1 Cr 0.78244(2) 0.44592(2) 0.25311(2) 0.01259(6) Uani 1 1 d . . . . .
Cr2 Cr 0.78111(2) 0.58910(2) 0.25582(2) 0.01275(6) Uani 1 1 d . . . . .
P1 P 0.94165(3) 0.50023(3) 0.18266(2) 0.01869(9) Uani 1 1 d . . . . .
P2 P 0.94111(3) 0.55214(3) 0.33105(2) 0.01828(9) Uani 1 1 d . . . . .
N1 N 0.69189(10) 0.39705(10) 0.15752(7) 0.0140(2) Uani 1 1 d . . . . .
N2 N 0.66819(10) 0.57423(10) 0.17469(7) 0.0144(2) Uani 1 1 d . . . . .
N3 N 0.68947(10) 0.62735(10) 0.34842(7) 0.0136(2) Uani 1 1 d . . . . .
N4 N 0.67140(10) 0.44757(10) 0.33151(7) 0.0138(2) Uani 1 1 d . . . . .
C1 C 0.94328(12) 0.43420(12) 0.26196(9) 0.0185(3) Uani 1 1 d . . . . .
C2 C 0.99812(13) 0.33479(13) 0.27119(10) 0.0221(3) Uani 1 1 d . . . . .
C3 C 1.07334(15) 0.30755(16) 0.20649(11) 0.0329(4) Uani 1 1 d . . . . .
H3A H 1.034273 0.296357 0.159013 0.049 Uiso 1 1 calc R U . . .
H3B H 1.108126 0.244219 0.211836 0.049 Uiso 1 1 calc R U . . .
H3C H 1.125534 0.364717 0.207415 0.049 Uiso 1 1 calc R U . . .
C4 C 0.92126(15) 0.24264(14) 0.27183(11) 0.0278(4) Uani 1 1 d . . . . .
H4A H 0.870699 0.260640 0.311177 0.042 Uiso 1 1 calc R U . . .
H4B H 0.959023 0.182833 0.281279 0.042 Uiso 1 1 calc R U . . .
H4C H 0.884713 0.225258 0.223427 0.042 Uiso 1 1 calc R U . . .
C5 C 1.06226(14) 0.35492(15) 0.34414(11) 0.0279(4) Uani 1 1 d . . . . .
H5A H 1.114829 0.411081 0.342634 0.042 Uiso 1 1 calc R U . . .
H5B H 1.096753 0.291751 0.350319 0.042 Uiso 1 1 calc R U . . .
H5C H 1.016240 0.374788 0.386127 0.042 Uiso 1 1 calc R U . . .
C6 C 0.94226(12) 0.61829(13) 0.25193(9) 0.0189(3) Uani 1 1 d . . . . .
C7 C 0.99590(13) 0.72369(14) 0.24452(10) 0.0248(4) Uani 1 1 d . . . . .
C8 C 1.05832(16) 0.71112(15) 0.17239(12) 0.0348(4) Uani 1 1 d . . . . .
H8A H 1.111708 0.660739 0.174528 0.052 Uiso 1 1 calc R U . . .
H8B H 1.091692 0.778154 0.167064 0.052 Uiso 1 1 calc R U . . .
H8C H 1.011349 0.686443 0.129589 0.052 Uiso 1 1 calc R U . . .
C9 C 0.91793(15) 0.80739(13) 0.24270(11) 0.0275(4) Uani 1 1 d . . . . .
H9A H 0.866329 0.783801 0.202597 0.041 Uiso 1 1 calc R U . . .
H9B H 0.954600 0.871214 0.233752 0.041 Uiso 1 1 calc R U . . .
H9C H 0.882751 0.820932 0.290563 0.041 Uiso 1 1 calc R U . . .
C10 C 1.07128(16) 0.75853(16) 0.31111(13) 0.0383(5) Uani 1 1 d . . . . .
H10A H 1.032914 0.763088 0.357618 0.057 Uiso 1 1 calc R U . . .
H10B H 1.103799 0.826665 0.307747 0.057 Uiso 1 1 calc R U . . .
H10C H 1.125231 0.708058 0.310469 0.057 Uiso 1 1 calc R U . . .
C11 C 0.63962(12) 0.47823(12) 0.13784(8) 0.0149(3) Uani 1 1 d . . . . .
C12 C 0.56158(12) 0.45908(12) 0.08012(9) 0.0185(3) Uani 1 1 d . . . . .
H12 H 0.522801 0.514604 0.068963 0.022 Uiso 1 1 calc R U . . .
C13 C 0.54247(13) 0.36160(13) 0.04099(9) 0.0200(3) Uani 1 1 d . . . . .
H13 H 0.488339 0.347992 0.004152 0.024 Uiso 1 1 calc R U . . .
C14 C 0.60368(13) 0.28158(12) 0.05577(9) 0.0206(3) Uani 1 1 d . . . . .
H14 H 0.593948 0.213947 0.027061 0.025 Uiso 1 1 calc R U . . .
C15 C 0.67782(12) 0.30139(12) 0.11196(9) 0.0161(3) Uani 1 1 d . . . . .
C16 C 0.75305(12) 0.21795(12) 0.11378(9) 0.0181(3) Uani 1 1 d . . . . .
C17 C 0.84058(14) 0.22070(13) 0.06854(10) 0.0232(3) Uani 1 1 d . . . . .
C18 C 0.90810(14) 0.13949(14) 0.06262(11) 0.0298(4) Uani 1 1 d . . . . .
H18 H 0.968669 0.141477 0.033500 0.036 Uiso 1 1 calc R U . . .
C19 C 0.88796(14) 0.05615(14) 0.09863(11) 0.0299(4) Uani 1 1 d . . . . .
H19 H 0.935341 0.002142 0.095009 0.036 Uiso 1 1 calc R U . . .
C20 C 0.79876(14) 0.05142(13) 0.13995(10) 0.0250(4) Uani 1 1 d . . . . .
H20 H 0.783870 -0.007395 0.162794 0.030 Uiso 1 1 calc R U . . .
C21 C 0.73054(13) 0.13209(12) 0.14838(9) 0.0200(3) Uani 1 1 d . . . . .
C22 C 0.85895(16) 0.30564(15) 0.02327(11) 0.0305(4) Uani 1 1 d . . . . .
H22A H 0.818094 0.288951 -0.023394 0.046 Uiso 1 1 calc R U . . .
H22B H 0.933038 0.311697 0.012029 0.046 Uiso 1 1 calc R U . . .
H22C H 0.837656 0.371515 0.051734 0.046 Uiso 1 1 calc R U . . .
C23 C 0.63539(15) 0.12535(14) 0.19412(11) 0.0281(4) Uani 1 1 d . . . . .
H23A H 0.643873 0.174853 0.240955 0.042 Uiso 1 1 calc R U . . .
H23B H 0.625484 0.054907 0.205013 0.042 Uiso 1 1 calc R U . . .
H23C H 0.574521 0.141864 0.166334 0.042 Uiso 1 1 calc R U . . .
C24 C 0.62033(12) 0.66042(11) 0.15040(8) 0.0153(3) Uani 1 1 d . . . . .
C25 C 0.67769(12) 0.71821(12) 0.10423(9) 0.0179(3) Uani 1 1 d . . . . .
C26 C 0.63542(13) 0.80775(12) 0.08656(9) 0.0212(3) Uani 1 1 d . . . . .
H26 H 0.674304 0.848775 0.057339 0.025 Uiso 1 1 calc R U . . .
C27 C 0.53804(14) 0.83767(13) 0.11084(10) 0.0229(3) Uani 1 1 d . . . . .
H27 H 0.511603 0.899908 0.099800 0.027 Uiso 1 1 calc R U . . .
C28 C 0.47972(13) 0.77663(13) 0.15112(9) 0.0214(3) Uani 1 1 d . . . . .
H28 H 0.411598 0.795699 0.165411 0.026 Uiso 1 1 calc R U . . .
C29 C 0.51852(12) 0.68719(12) 0.17148(9) 0.0182(3) Uani 1 1 d . . . . .
C30 C 0.77908(13) 0.68077(13) 0.06904(10) 0.0214(3) Uani 1 1 d . . . . .
H30 H 0.819367 0.650723 0.106772 0.026 Uiso 1 1 calc R U . . .
C31 C 0.84780(15) 0.76663(15) 0.04426(12) 0.0329(4) Uani 1 1 d . . . . .
H31A H 0.813665 0.790824 0.002493 0.049 Uiso 1 1 calc R U . . .
H31B H 0.915155 0.739451 0.028509 0.049 Uiso 1 1 calc R U . . .
H31C H 0.858584 0.824583 0.085928 0.049 Uiso 1 1 calc R U . . .
C32 C 0.75740(16) 0.59522(15) 0.00079(11) 0.0322(4) Uani 1 1 d . . . . .
H32A H 0.717928 0.536792 0.015962 0.048 Uiso 1 1 calc R U . . .
H32B H 0.823493 0.571598 -0.020443 0.048 Uiso 1 1 calc R U . . .
H32C H 0.716942 0.622708 -0.036690 0.048 Uiso 1 1 calc R U . . .
C33 C 0.44665(13) 0.62109(13) 0.21209(10) 0.0222(3) Uani 1 1 d . . . . .
H33 H 0.484019 0.558309 0.219459 0.027 Uiso 1 1 calc R U . . .
C34 C 0.41602(14) 0.67783(15) 0.28842(10) 0.0276(4) Uani 1 1 d . . . . .
H34A H 0.478634 0.697170 0.319865 0.041 Uiso 1 1 calc R U . . .
H34B H 0.369347 0.632284 0.311900 0.041 Uiso 1 1 calc R U . . .
H34C H 0.380410 0.740495 0.282560 0.041 Uiso 1 1 calc R U . . .
C35 C 0.34708(15) 0.58462(16) 0.16531(12) 0.0341(4) Uani 1 1 d . . . . .
H35A H 0.307673 0.644908 0.159206 0.051 Uiso 1 1 calc R U . . .
H35B H 0.304286 0.538144 0.190729 0.051 Uiso 1 1 calc R U . . .
H35C H 0.365892 0.547586 0.116211 0.051 Uiso 1 1 calc R U . . .
C36 C 0.63985(12) 0.53986(11) 0.36701(8) 0.0143(3) Uani 1 1 d . . . . .
C37 C 0.56140(12) 0.54951(12) 0.42163(9) 0.0181(3) Uani 1 1 d . . . . .
H37 H 0.524230 0.489250 0.431686 0.022 Uiso 1 1 calc R U . . .
C38 C 0.53909(13) 0.64472(13) 0.45972(9) 0.0196(3) Uani 1 1 d . . . . .
H38 H 0.484760 0.651503 0.494808 0.023 Uiso 1 1 calc R U . . .
C39 C 0.59732(13) 0.73212(12) 0.44636(9) 0.0199(3) Uani 1 1 d . . . . .
H39 H 0.585307 0.798584 0.474243 0.024 Uiso 1 1 calc R U . . .
C40 C 0.67201(12) 0.72149(12) 0.39274(9) 0.0158(3) Uani 1 1 d . . . . .
C41 C 0.74429(12) 0.81420(12) 0.39138(9) 0.0174(3) Uani 1 1 d . . . . .
C42 C 0.71916(13) 0.89530(12) 0.35387(9) 0.0195(3) Uani 1 1 d . . . . .
C43 C 0.78666(14) 0.98307(13) 0.36089(10) 0.0240(4) Uani 1 1 d . . . . .
H43 H 0.770351 1.038361 0.335872 0.029 Uiso 1 1 calc R U . . .
C44 C 0.87716(15) 0.99064(14) 0.40387(11) 0.0297(4) Uani 1 1 d . . . . .
H44 H 0.924051 1.049427 0.406480 0.036 Uiso 1 1 calc R U . . .
C45 C 0.89915(15) 0.91216(14) 0.44309(11) 0.0279(4) Uani 1 1 d . . . . .
H45 H 0.960531 0.918413 0.473385 0.033 Uiso 1 1 calc R U . . .
C46 C 0.83258(13) 0.82442(13) 0.43869(9) 0.0213(3) Uani 1 1 d . . . . .
C47 C 0.62231(14) 0.88873(13) 0.30650(10) 0.0266(4) Uani 1 1 d . . . . .
H47A H 0.633308 0.845029 0.258142 0.040 Uiso 1 1 calc R U . . .
H47B H 0.605724 0.958432 0.298896 0.040 Uiso 1 1 calc R U . . .
H47C H 0.564507 0.858427 0.331464 0.040 Uiso 1 1 calc R U . . .
C48 C 0.85342(15) 0.74540(14) 0.48749(10) 0.0261(4) Uani 1 1 d . . . . .
H48A H 0.795832 0.741987 0.521835 0.039 Uiso 1 1 calc R U . . .
H48B H 0.918349 0.765593 0.516115 0.039 Uiso 1 1 calc R U . . .
H48C H 0.859645 0.677232 0.456261 0.039 Uiso 1 1 calc R U . . .
C49 C 0.62760(12) 0.35535(12) 0.35504(8) 0.0155(3) Uani 1 1 d . . . . .
C50 C 0.52794(12) 0.31355(12) 0.33011(9) 0.0179(3) Uani 1 1 d . . . . .
C51 C 0.49317(13) 0.21885(13) 0.34952(9) 0.0224(3) Uani 1 1 d . . . . .
H51 H 0.426396 0.189491 0.332608 0.027 Uiso 1 1 calc R U . . .
C52 C 0.55404(14) 0.16764(13) 0.39265(10) 0.0239(4) Uani 1 1 d . . . . .
H52 H 0.530750 0.101947 0.403233 0.029 Uiso 1 1 calc R U . . .
C53 C 0.64945(14) 0.21237(13) 0.42055(9) 0.0218(3) Uani 1 1 d . . . . .
H53 H 0.689942 0.177663 0.451622 0.026 Uiso 1 1 calc R U . . .
C54 C 0.68734(12) 0.30710(12) 0.40405(9) 0.0179(3) Uani 1 1 d . . . . .
C55 C 0.45336(12) 0.36887(13) 0.28668(10) 0.0219(3) Uani 1 1 d . . . . .
H55 H 0.487697 0.436938 0.280740 0.026 Uiso 1 1 calc R U . . .
C56 C 0.42531(14) 0.30812(15) 0.20895(10) 0.0278(4) Uani 1 1 d . . . . .
H56A H 0.488485 0.298732 0.179541 0.042 Uiso 1 1 calc R U . . .
H56B H 0.376127 0.346583 0.184143 0.042 Uiso 1 1 calc R U . . .
H56C H 0.393352 0.240131 0.213369 0.042 Uiso 1 1 calc R U . . .
C57 C 0.35232(14) 0.39068(16) 0.32989(11) 0.0330(4) Uani 1 1 d . . . . .
H57A H 0.313756 0.324984 0.331982 0.049 Uiso 1 1 calc R U . . .
H57B H 0.309408 0.434328 0.304509 0.049 Uiso 1 1 calc R U . . .
H57C H 0.369530 0.426616 0.380651 0.049 Uiso 1 1 calc R U . . .
C58 C 0.78636(13) 0.35995(13) 0.44297(10) 0.0219(3) Uani 1 1 d . . . . .
H58 H 0.826162 0.393957 0.406176 0.026 Uiso 1 1 calc R U . . .
C59 C 0.85774(15) 0.28609(16) 0.47314(11) 0.0315(4) Uani 1 1 d . . . . .
H59A H 0.822311 0.256365 0.512472 0.047 Uiso 1 1 calc R U . . .
H59B H 0.921891 0.324319 0.493639 0.047 Uiso 1 1 calc R U . . .
H59C H 0.874789 0.230245 0.432651 0.047 Uiso 1 1 calc R U . . .
C60 C 0.75994(16) 0.44433(15) 0.50865(11) 0.0329(4) Uani 1 1 d . . . . .
H60A H 0.717900 0.495626 0.490492 0.049 Uiso 1 1 calc R U . . .
H60B H 0.824419 0.478553 0.531970 0.049 Uiso 1 1 calc R U . . .
H60C H 0.720629 0.412661 0.545392 0.049 Uiso 1 1 calc R U . . .
C100 C 0.6865(2) 0.04176(19) 0.57157(14) 0.0505(6) Uani 1 1 d . . . . .
H10D H 0.707750 0.013557 0.520918 0.076 Uiso 1 1 calc R U . . .
H10E H 0.708050 0.115580 0.583530 0.076 Uiso 1 1 calc R U . . .
H10F H 0.610709 0.033451 0.574741 0.076 Uiso 1 1 calc R U . . .
C101 C 0.73770(18) -0.01599(16) 0.62657(13) 0.0404(5) Uani 1 1 d . . . . .
H10G H 0.719299 -0.091058 0.612141 0.049 Uiso 1 1 calc R U . . .
H10H H 0.814204 -0.006138 0.623691 0.049 Uiso 1 1 calc R U . . .
C102 C 0.70560(16) 0.01974(15) 0.70624(12) 0.0348(4) Uani 1 1 d . . . . .
H10I H 0.629439 0.007041 0.709216 0.042 Uiso 1 1 calc R U . . .
H10J H 0.720815 0.095504 0.719505 0.042 Uiso 1 1 calc R U . . .
C103 C 0.75890(17) -0.03290(17) 0.76322(13) 0.0382(5) Uani 1 1 d . . . . .
H10K H 0.834936 -0.018040 0.761819 0.046 Uiso 1 1 calc R U . . .
H10L H 0.745739 -0.108865 0.749251 0.046 Uiso 1 1 calc R U . . .
C104 C 0.7226(2) 0.00158(19) 0.84227(13) 0.0462(5) Uani 1 1 d . . . . .
H10M H 0.738283 0.077109 0.856885 0.055 Uiso 1 1 calc R U . . .
H10N H 0.646137 -0.010649 0.843181 0.055 Uiso 1 1 calc R U . . .
C105 C 0.7724(3) -0.0537(2) 0.89904(16) 0.0633(8) Uani 1 1 d . . . . .
H10O H 0.754173 -0.128206 0.886603 0.095 Uiso 1 1 calc R U . . .
H10P H 0.747196 -0.026465 0.948789 0.095 Uiso 1 1 calc R U . . .
H10Q H 0.848215 -0.042234 0.898494 0.095 Uiso 1 1 calc R U . . .

loop_
_atom_site_aniso_label
_atom_site_aniso_U_11
_atom_site_aniso_U_22
_atom_site_aniso_U_33
_atom_site_aniso_U_23
_atom_site_aniso_U_13
_atom_site_aniso_U_12
Cr1 0.01164(12) 0.01351(12) 0.01253(12) 0.00187(9) -0.00011(9) 0.00132(9)
Cr2 0.01203(12) 0.01344(12) 0.01275(12) 0.00227(9) -0.00016(9) 0.00028(9)
P1 0.01681(19) 0.0202(2) 0.0186(2) 0.00208(15) 0.00294(15) 0.00054(15)
P2 0.01650(18) 0.0194(2) 0.0181(2) 0.00070(15) -0.00300(15) 0.00164(14)
N1 0.0155(6) 0.0129(6) 0.0136(6) 0.0023(5) 0.0002(5) 0.0015(5)
N2 0.0160(6) 0.0138(6) 0.0136(6) 0.0026(5) -0.0004(5) 0.0017(5)
N3 0.0149(6) 0.0125(6) 0.0132(6) 0.0020(5) -0.0017(5) 0.0012(5)
N4 0.0162(6) 0.0130(6) 0.0128(6) 0.0036(5) 0.0007(5) 0.0007(5)
C1 0.0146(7) 0.0186(8) 0.0218(8) 0.0010(6) -0.0006(6) 0.0033(6)
C2 0.0211(8) 0.0224(8) 0.0225(8) 0.0016(7) -0.0022(7) 0.0068(6)
C3 0.0292(9) 0.0362(10) 0.0335(10) 0.0019(8) 0.0050(8) 0.0167(8)
C4 0.0315(9) 0.0207(8) 0.0305(10) 0.0023(7) -0.0082(8) 0.0040(7)
C5 0.0236(9) 0.0295(9) 0.0311(10) 0.0058(8) -0.0073(7) 0.0060(7)
C6 0.0141(7) 0.0207(8) 0.0213(8) 0.0019(6) 0.0008(6) -0.0011(6)
C7 0.0197(8) 0.0228(8) 0.0309(9) 0.0038(7) 0.0027(7) -0.0044(6)
C8 0.0307(10) 0.0284(10) 0.0459(12) 0.0085(9) 0.0162(9) -0.0030(8)
C9 0.0318(9) 0.0200(8) 0.0304(9) 0.0039(7) 0.0054(8) -0.0016(7)
C10 0.0310(10) 0.0319(10) 0.0496(13) 0.0054(9) -0.0109(9) -0.0141(8)
C11 0.0167(7) 0.0150(7) 0.0134(7) 0.0030(6) 0.0018(6) 0.0016(6)
C12 0.0213(8) 0.0176(8) 0.0170(8) 0.0040(6) -0.0036(6) 0.0034(6)
C13 0.0228(8) 0.0209(8) 0.0162(8) 0.0036(6) -0.0056(6) 0.0002(6)
C14 0.0265(8) 0.0151(7) 0.0187(8) -0.0003(6) -0.0021(6) 0.0000(6)
C15 0.0203(7) 0.0134(7) 0.0149(7) 0.0027(6) 0.0019(6) 0.0007(6)
C16 0.0204(8) 0.0164(7) 0.0162(7) -0.0009(6) -0.0003(6) 0.0010(6)
C17 0.0261(8) 0.0192(8) 0.0226(8) -0.0012(6) 0.0036(7) 0.0009(6)
C18 0.0259(9) 0.0256(9) 0.0356(10) -0.0022(8) 0.0097(8) 0.0032(7)
C19 0.0274(9) 0.0180(8) 0.0424(11) -0.0023(8) 0.0013(8) 0.0077(7)
C20 0.0287(9) 0.0149(8) 0.0308(9) 0.0012(7) -0.0020(7) 0.0033(6)
C21 0.0252(8) 0.0157(7) 0.0183(8) 0.0007(6) -0.0002(6) 0.0017(6)
C22 0.0361(10) 0.0289(9) 0.0267(9) 0.0047(7) 0.0131(8) 0.0022(8)
C23 0.0331(10) 0.0218(9) 0.0311(10) 0.0086(7) 0.0080(8) 0.0028(7)
C24 0.0184(7) 0.0129(7) 0.0143(7) 0.0013(6) -0.0053(6) 0.0017(6)
C25 0.0208(8) 0.0154(7) 0.0168(7) 0.0016(6) -0.0041(6) -0.0005(6)
C26 0.0290(9) 0.0162(8) 0.0189(8) 0.0059(6) -0.0063(7) -0.0016(6)
C27 0.0301(9) 0.0152(8) 0.0227(8) 0.0016(6) -0.0087(7) 0.0048(6)
C28 0.0225(8) 0.0206(8) 0.0203(8) -0.0002(6) -0.0059(6) 0.0065(6)
C29 0.0206(8) 0.0163(7) 0.0170(8) 0.0007(6) -0.0036(6) 0.0022(6)
C30 0.0221(8) 0.0212(8) 0.0222(8) 0.0081(7) 0.0013(6) 0.0008(6)
C31 0.0307(10) 0.0322(10) 0.0391(11) 0.0159(8) 0.0060(8) -0.0015(8)
C32 0.0349(10) 0.0323(10) 0.0277(10) 0.0000(8) 0.0078(8) 0.0011(8)
C33 0.0180(8) 0.0208(8) 0.0282(9) 0.0047(7) 0.0004(7) 0.0033(6)
C34 0.0268(9) 0.0318(10) 0.0244(9) 0.0054(7) 0.0015(7) 0.0017(7)
C35 0.0243(9) 0.0406(11) 0.0344(11) -0.0001(9) -0.0011(8) -0.0052(8)
C36 0.0159(7) 0.0138(7) 0.0132(7) 0.0028(6) -0.0007(6) 0.0004(5)
C37 0.0216(8) 0.0167(7) 0.0168(7) 0.0049(6) 0.0026(6) 0.0010(6)
C38 0.0228(8) 0.0206(8) 0.0159(7) 0.0038(6) 0.0052(6) 0.0032(6)
C39 0.0259(8) 0.0151(7) 0.0183(8) 0.0011(6) 0.0021(6) 0.0037(6)
C40 0.0187(7) 0.0140(7) 0.0150(7) 0.0032(6) -0.0027(6) 0.0022(6)
C41 0.0213(8) 0.0143(7) 0.0156(7) -0.0004(6) 0.0004(6) 0.0016(6)
C42 0.0245(8) 0.0158(7) 0.0176(8) 0.0013(6) 0.0008(6) 0.0022(6)
C43 0.0315(9) 0.0145(8) 0.0257(9) 0.0025(6) 0.0011(7) 0.0009(7)
C44 0.0320(10) 0.0185(8) 0.0360(10) -0.0005(7) -0.0013(8) -0.0067(7)
C45 0.0280(9) 0.0232(9) 0.0300(10) -0.0007(7) -0.0099(7) -0.0016(7)
C46 0.0244(8) 0.0181(8) 0.0200(8) -0.0005(6) -0.0031(6) 0.0021(6)
C47 0.0324(9) 0.0188(8) 0.0291(9) 0.0060(7) -0.0071(8) 0.0025(7)
C48 0.0312(9) 0.0224(8) 0.0242(9) 0.0025(7) -0.0080(7) 0.0039(7)
C49 0.0181(7) 0.0129(7) 0.0150(7) 0.0004(6) 0.0055(6) 0.0015(6)
C50 0.0198(8) 0.0172(8) 0.0162(7) 0.0008(6) 0.0043(6) 0.0004(6)
C51 0.0246(8) 0.0187(8) 0.0221(8) -0.0006(6) 0.0067(7) -0.0043(6)
C52 0.0343(9) 0.0137(7) 0.0240(9) 0.0034(6) 0.0113(7) -0.0010(7)
C53 0.0298(9) 0.0176(8) 0.0200(8) 0.0068(6) 0.0065(7) 0.0059(6)
C54 0.0210(8) 0.0161(7) 0.0168(7) 0.0024(6) 0.0048(6) 0.0038(6)
C55 0.0168(8) 0.0220(8) 0.0266(9) 0.0042(7) -0.0010(6) -0.0008(6)
C56 0.0249(9) 0.0339(10) 0.0242(9) 0.0044(7) -0.0015(7) 0.0007(7)
C57 0.0226(9) 0.0414(11) 0.0329(10) -0.0008(8) 0.0025(8) 0.0072(8)
C58 0.0234(8) 0.0215(8) 0.0216(8) 0.0062(7) -0.0011(7) 0.0030(6)
C59 0.0321(10) 0.0348(10) 0.0310(10) 0.0133(8) -0.0028(8) 0.0080(8)
C60 0.0357(10) 0.0321(10) 0.0278(10) -0.0033(8) -0.0076(8) 0.0047(8)
C100 0.0670(16) 0.0449(13) 0.0419(13) 0.0144(10) 0.0097(12) -0.0016(12)
C101 0.0453(12) 0.0307(11) 0.0448(12) 0.0057(9) 0.0125(10) -0.0027(9)
C102 0.0364(10) 0.0269(10) 0.0419(12) 0.0076(8) 0.0080(9) 0.0004(8)
C103 0.0347(11) 0.0342(11) 0.0463(12) 0.0077(9) 0.0029(9) 0.0033(8)
C104 0.0511(14) 0.0454(13) 0.0435(13) 0.0092(10) -0.0003(11) 0.0110(10)
C105 0.078(2) 0.0659(18) 0.0479(15) 0.0117(13) -0.0142(14) 0.0166(15)

loop_
_atom_type_symbol
_atom_type_description
_atom_type_scat_dispersion_real
_atom_type_scat_dispersion_imag
_atom_type_scat_source
C C 0.0181 0.0091 'International Tables Vol C Tables 4.2.6.8 and 6.1.1.4'
H H 0.0000 0.0000 'International Tables Vol C Tables 4.2.6.8 and 6.1.1.4'
Cr Cr -0.1635 2.4439 'International Tables Vol C Tables 4.2.6.8 and 6.1.1.4'
N N 0.0311 0.0180 'International Tables Vol C Tables 4.2.6.8 and 6.1.1.4'
P P 0.2955 0.4335 'International Tables Vol C Tables 4.2.6.8 and 6.1.1.4'

loop_
_geom_angle_atom_site_label_1
_geom_angle_atom_site_label_2
_geom_angle_atom_site_label_3
_geom_angle
_geom_angle_site_symmetry_1
_geom_angle_site_symmetry_3
_geom_angle_publ_flag
Cr2 Cr1 P1 72.240(14) . . ?
Cr2 Cr1 P2 66.388(13) . . ?
Cr2 Cr1 N1 98.84(4) . . ?
Cr2 Cr1 N4 93.01(4) . . ?
Cr2 Cr1 C1 98.11(5) . . ?
P1 Cr1 P2 61.357(14) . . ?
N1 Cr1 P1 94.42(4) . . ?
N1 Cr1 P2 154.04(4) . . ?
N1 Cr1 C1 125.62(6) . . ?
N4 Cr1 P1 160.92(4) . . ?
N4 Cr1 P2 102.03(4) . . ?
N4 Cr1 N1 99.90(5) . . ?
N4 Cr1 C1 130.23(6) . . ?
C1 Cr1 P1 44.21(5) . . ?
C1 Cr1 P2 42.89(4) . . ?
Cr1 Cr2 P1 66.050(13) . . ?
Cr1 Cr2 P2 71.809(14) . . ?
Cr1 Cr2 N2 92.94(4) . . ?
Cr1 Cr2 N3 98.89(4) . . ?
Cr1 Cr2 C6 97.54(5) . . ?
P2 Cr2 P1 61.178(14) . . ?
N2 Cr2 P1 102.66(4) . . ?
N2 Cr2 P2 160.97(4) . . ?
N2 Cr2 N3 98.97(5) . . ?
N2 Cr2 C6 131.08(6) . . ?
N3 Cr2 P1 154.06(4) . . ?
N3 Cr2 P2 94.70(4) . . ?
N3 Cr2 C6 125.95(6) . . ?
C6 Cr2 P1 42.71(4) . . ?
C6 Cr2 P2 44.09(5) . . ?
Cr1 P1 Cr2 41.710(10) . . ?
Cr1 P1 P2 61.105(14) . . ?
P2 P1 Cr2 57.454(13) . . ?
C1 P1 Cr1 53.69(5) . . ?
C1 P1 Cr2 81.28(5) . . ?
C1 P1 P2 42.72(5) . . ?
C1 P1 C6 85.03(8) . . ?
C6 P1 Cr1 83.91(5) . . ?
C6 P1 Cr2 51.35(5) . . ?
C6 P1 P2 42.33(5) . . ?
Cr1 P2 P1 57.538(13) . . ?
Cr2 P2 Cr1 41.803(10) . . ?
Cr2 P2 P1 61.369(14) . . ?
C1 P2 Cr1 51.42(5) . . ?
C1 P2 Cr2 84.16(5) . . ?
C1 P2 P1 42.40(5) . . ?
C6 P2 Cr1 81.36(5) . . ?
C6 P2 Cr2 53.85(5) . . ?
C6 P2 P1 42.74(5) . . ?
C6 P2 C1 85.13(8) . . ?
C11 N1 Cr1 111.00(10) . . ?
C11 N1 C15 117.42(13) . . ?
C15 N1 Cr1 131.57(10) . . ?
C11 N2 Cr2 118.62(10) . . ?
C11 N2 C24 117.04(13) . . ?
C24 N2 Cr2 124.23(10) . . ?
C36 N3 Cr2 110.94(9) . . ?
C36 N3 C40 117.37(13) . . ?
C40 N3 Cr2 131.69(10) . . ?
C36 N4 Cr1 118.96(10) . . ?
C36 N4 C49 117.29(12) . . ?
C49 N4 Cr1 123.65(9) . . ?
P1 C1 Cr1 82.10(6) . . ?
P1 C1 P2 94.88(8) . . ?
P2 C1 Cr1 85.69(6) . . ?
C2 C1 Cr1 125.12(11) . . ?
C2 C1 P1 128.90(12) . . ?
C2 C1 P2 125.94(12) . . ?
C3 C2 C1 109.04(14) . . ?
C4 C2 C1 112.36(14) . . ?
C4 C2 C3 108.90(15) . . ?
C4 C2 C5 109.16(15) . . ?
C5 C2 C1 109.31(14) . . ?
C5 C2 C3 107.97(14) . . ?
C2 C3 H3A 109.5 . . ?
C2 C3 H3B 109.5 . . ?
C2 C3 H3C 109.5 . . ?
H3A C3 H3B 109.5 . . ?
H3A C3 H3C 109.5 . . ?
H3B C3 H3C 109.5 . . ?
C2 C4 H4A 109.5 . . ?
C2 C4 H4B 109.5 . . ?
C2 C4 H4C 109.5 . . ?
H4A C4 H4B 109.5 . . ?
H4A C4 H4C 109.5 . . ?
H4B C4 H4C 109.5 . . ?
C2 C5 H5A 109.5 . . ?
C2 C5 H5B 109.5 . . ?
C2 C5 H5C 109.5 . . ?
H5A C5 H5B 109.5 . . ?
H5A C5 H5C 109.5 . . ?
H5B C5 H5C 109.5 . . ?
P1 C6 Cr2 85.94(6) . . ?
P2 C6 Cr2 82.07(6) . . ?
P2 C6 P1 94.93(8) . . ?
C7 C6 Cr2 124.95(11) . . ?
C7 C6 P1 125.90(12) . . ?
C7 C6 P2 128.91(12) . . ?
C8 C7 C6 109.18(14) . . ?
C9 C7 C6 112.19(14) . . ?
C9 C7 C8 108.93(16) . . ?
C9 C7 C10 108.75(16) . . ?
C10 C7 C6 109.00(15) . . ?
C10 C7 C8 108.72(16) . . ?
C7 C8 H8A 109.5 . . ?
C7 C8 H8B 109.5 . . ?
C7 C8 H8C 109.5 . . ?
H8A C8 H8B 109.5 . . ?
H8A C8 H8C 109.5 . . ?
H8B C8 H8C 109.5 . . ?
C7 C9 H9A 109.5 . . ?
C7 C9 H9B 109.5 . . ?
C7 C9 H9C 109.5 . . ?
H9A C9 H9B 109.5 . . ?
H9A C9 H9C 109.5 . . ?
H9B C9 H9C 109.5 . . ?
C7 C10 H10A 109.5 . . ?
C7 C10 H10B 109.5 . . ?
C7 C10 H10C 109.5 . . ?
H10A C10 H10B 109.5 . . ?
H10A C10 H10C 109.5 . . ?
H10B C10 H10C 109.5 . . ?
N1 C11 C12 120.24(14) . . ?
N2 C11 N1 116.54(13) . . ?
N2 C11 C12 123.20(14) . . ?
C11 C12 H12 119.9 . . ?
C13 C12 C11 120.26(15) . . ?
C13 C12 H12 119.9 . . ?
C12 C13 H13 120.4 . . ?
C12 C13 C14 119.11(15) . . ?
C14 C13 H13 120.4 . . ?
C13 C14 H14 120.2 . . ?
C15 C14 C13 119.67(15) . . ?
C15 C14 H14 120.2 . . ?
N1 C15 C16 121.33(14) . . ?
C14 C15 N1 122.45(14) . . ?
C14 C15 C16 115.63(14) . . ?
C17 C16 C15 116.30(15) . . ?
C21 C16 C15 122.39(14) . . ?
C21 C16 C17 120.52(15) . . ?
C16 C17 C22 121.37(15) . . ?
C18 C17 C16 118.73(17) . . ?
C18 C17 C22 119.80(16) . . ?
C17 C18 H18 119.6 . . ?
C19 C18 C17 120.86(17) . . ?
C19 C18 H18 119.6 . . ?
C18 C19 H19 120.0 . . ?
C18 C19 C20 120.04(16) . . ?
C20 C19 H19 120.0 . . ?
C19 C20 H20 119.6 . . ?
C19 C20 C21 120.72(17) . . ?
C21 C20 H20 119.6 . . ?
C16 C21 C23 121.50(15) . . ?
C20 C21 C16 119.00(16) . . ?
C20 C21 C23 119.50(16) . . ?
C17 C22 H22A 109.5 . . ?
C17 C22 H22B 109.5 . . ?
C17 C22 H22C 109.5 . . ?
H22A C22 H22B 109.5 . . ?
H22A C22 H22C 109.5 . . ?
H22B C22 H22C 109.5 . . ?
C21 C23 H23A 109.5 . . ?
C21 C23 H23B 109.5 . . ?
C21 C23 H23C 109.5 . . ?
H23A C23 H23B 109.5 . . ?
H23A C23 H23C 109.5 . . ?
H23B C23 H23C 109.5 . . ?
C25 C24 N2 118.48(13) . . ?
C29 C24 N2 121.36(14) . . ?
C29 C24 C25 120.16(14) . . ?
C24 C25 C30 121.61(14) . . ?
C26 C25 C24 118.46(15) . . ?
C26 C25 C30 119.75(15) . . ?
C25 C26 H26 119.3 . . ?
C27 C26 C25 121.32(16) . . ?
C27 C26 H26 119.3 . . ?
C26 C27 H27 120.2 . . ?
C28 C27 C26 119.64(15) . . ?
C28 C27 H27 120.2 . . ?
C27 C28 H28 119.2 . . ?
C27 C28 C29 121.57(16) . . ?
C29 C28 H28 119.2 . . ?
C24 C29 C33 123.37(14) . . ?
C28 C29 C24 118.53(15) . . ?
C28 C29 C33 118.04(15) . . ?
C25 C30 H30 108.1 . . ?
C25 C30 C31 113.82(14) . . ?
C25 C30 C32 110.85(14) . . ?
C31 C30 H30 108.1 . . ?
C31 C30 C32 107.81(15) . . ?
C32 C30 H30 108.1 . . ?
C30 C31 H31A 109.5 . . ?
C30 C31 H31B 109.5 . . ?
C30 C31 H31C 109.5 . . ?
H31A C31 H31B 109.5 . . ?
H31A C31 H31C 109.5 . . ?
H31B C31 H31C 109.5 . . ?
C30 C32 H32A 109.5 . . ?
C30 C32 H32B 109.5 . . ?
C30 C32 H32C 109.5 . . ?
H32A C32 H32B 109.5 . . ?
H32A C32 H32C 109.5 . . ?
H32B C32 H32C 109.5 . . ?
C29 C33 H33 108.1 . . ?
C29 C33 C34 112.76(14) . . ?
C29 C33 C35 110.78(15) . . ?
C34 C33 H33 108.1 . . ?
C34 C33 C35 108.81(14) . . ?
C35 C33 H33 108.1 . . ?
C33 C34 H34A 109.5 . . ?
C33 C34 H34B 109.5 . . ?
C33 C34 H34C 109.5 . . ?
H34A C34 H34B 109.5 . . ?
H34A C34 H34C 109.5 . . ?
H34B C34 H34C 109.5 . . ?
C33 C35 H35A 109.5 . . ?
C33 C35 H35B 109.5 . . ?
C33 C35 H35C 109.5 . . ?
H35A C35 H35B 109.5 . . ?
H35A C35 H35C 109.5 . . ?
H35B C35 H35C 109.5 . . ?
N3 C36 C37 120.21(13) . . ?
N4 C36 N3 116.39(13) . . ?
N4 C36 C37 123.40(14) . . ?
C36 C37 H37 119.8 . . ?
C38 C37 C36 120.45(15) . . ?
C38 C37 H37 119.8 . . ?
C37 C38 H38 120.5 . . ?
C37 C38 C39 119.02(15) . . ?
C39 C38 H38 120.5 . . ?
C38 C39 H39 120.2 . . ?
C40 C39 C38 119.69(14) . . ?
C40 C39 H39 120.2 . . ?
N3 C40 C41 120.62(13) . . ?
C39 C40 N3 122.45(14) . . ?
C39 C40 C41 116.42(14) . . ?
C42 C41 C40 122.57(14) . . ?
C46 C41 C40 116.43(14) . . ?
C46 C41 C42 120.34(15) . . ?
C41 C42 C47 121.36(15) . . ?
C43 C42 C41 118.90(15) . . ?
C43 C42 C47 119.74(15) . . ?
C42 C43 H43 119.6 . . ?
C44 C43 C42 120.84(16) . . ?
C44 C43 H43 119.6 . . ?
C43 C44 H44 120.1 . . ?
C43 C44 C45 119.83(16) . . ?
C45 C44 H44 120.1 . . ?
C44 C45 H45 119.5 . . ?
C44 C45 C46 120.94(17) . . ?
C46 C45 H45 119.5 . . ?
C41 C46 C48 121.43(15) . . ?
C45 C46 C41 118.95(16) . . ?
C45 C46 C48 119.55(16) . . ?
C42 C47 H47A 109.5 . . ?
C42 C47 H47B 109.5 . . ?
C42 C47 H47C 109.5 . . ?
H47A C47 H47B 109.5 . . ?
H47A C47 H47C 109.5 . . ?
H47B C47 H47C 109.5 . . ?
C46 C48 H48A 109.5 . . ?
C46 C48 H48B 109.5 . . ?
C46 C48 H48C 109.5 . . ?
H48A C48 H48B 109.5 . . ?
H48A C48 H48C 109.5 . . ?
H48B C48 H48C 109.5 . . ?
C50 C49 N4 121.17(14) . . ?
C50 C49 C54 120.37(14) . . ?
C54 C49 N4 118.47(14) . . ?
C49 C50 C55 123.26(14) . . ?
C51 C50 C49 118.59(15) . . ?
C51 C50 C55 118.06(15) . . ?
C50 C51 H51 119.4 . . ?
C52 C51 C50 121.23(16) . . ?
C52 C51 H51 119.4 . . ?
C51 C52 H52 120.1 . . ?
C51 C52 C53 119.73(15) . . ?
C53 C52 H52 120.1 . . ?
C52 C53 H53 119.2 . . ?
C52 C53 C54 121.52(16) . . ?
C54 C53 H53 119.2 . . ?
C49 C54 C58 121.68(14) . . ?
C53 C54 C49 118.23(15) . . ?
C53 C54 C58 119.92(15) . . ?
C50 C55 H55 108.1 . . ?
C50 C55 C56 113.10(14) . . ?
C50 C55 C57 110.66(15) . . ?
C56 C55 H55 108.1 . . ?
C56 C55 C57 108.76(14) . . ?
C57 C55 H55 108.1 . . ?
C55 C56 H56A 109.5 . . ?
C55 C56 H56B 109.5 . . ?
C55 C56 H56C 109.5 . . ?
H56A C56 H56B 109.5 . . ?
H56A C56 H56C 109.5 . . ?
H56B C56 H56C 109.5 . . ?
C55 C57 H57A 109.5 . . ?
C55 C57 H57B 109.5 . . ?
C55 C57 H57C 109.5 . . ?
H57A C57 H57B 109.5 . . ?
H57A C57 H57C 109.5 . . ?
H57B C57 H57C 109.5 . . ?
C54 C58 H58 108.1 . . ?
C54 C58 C59 114.12(15) . . ?
C54 C58 C60 110.76(14) . . ?
C59 C58 H58 108.1 . . ?
C59 C58 C60 107.48(15) . . ?
C60 C58 H58 108.1 . . ?
C58 C59 H59A 109.5 . . ?
C58 C59 H59B 109.5 . . ?
C58 C59 H59C 109.5 . . ?
H59A C59 H59B 109.5 . . ?
H59A C59 H59C 109.5 . . ?
H59B C59 H59C 109.5 . . ?
C58 C60 H60A 109.5 . . ?
C58 C60 H60B 109.5 . . ?
C58 C60 H60C 109.5 . . ?
H60A C60 H60B 109.5 . . ?
H60A C60 H60C 109.5 . . ?
H60B C60 H60C 109.5 . . ?
H10D C100 H10E 109.5 . . ?
H10D C100 H10F 109.5 . . ?
H10E C100 H10F 109.5 . . ?
C101 C100 H10D 109.5 . . ?
C101 C100 H10E 109.5 . . ?
C101 C100 H10F 109.5 . . ?
C100 C101 H10G 109.0 . . ?
C100 C101 H10H 109.0 . . ?
H10G C101 H10H 107.8 . . ?
C102 C101 C100 113.05(19) . . ?
C102 C101 H10G 109.0 . . ?
C102 C101 H10H 109.0 . . ?
C101 C102 H10I 108.6 . . ?
C101 C102 H10J 108.6 . . ?
C101 C102 C103 114.52(18) . . ?
H10I C102 H10J 107.6 . . ?
C103 C102 H10I 108.6 . . ?
C103 C102 H10J 108.6 . . ?
C102 C103 H10K 108.9 . . ?
C102 C103 H10L 108.9 . . ?
C102 C103 C104 113.45(18) . . ?
H10K C103 H10L 107.7 . . ?
C104 C103 H10K 108.9 . . ?
C104 C103 H10L 108.9 . . ?
C103 C104 H10M 108.8 . . ?
C103 C104 H10N 108.8 . . ?
H10M C104 H10N 107.7 . . ?
C105 C104 C103 113.7(2) . . ?
C105 C104 H10M 108.8 . . ?
C105 C104 H10N 108.8 . . ?
C104 C105 H10O 109.5 . . ?
C104 C105 H10P 109.5 . . ?
C104 C105 H10Q 109.5 . . ?
H10O C105 H10P 109.5 . . ?
H10O C105 H10Q 109.5 . . ?
H10P C105 H10Q 109.5 . . ?

loop_
_geom_bond_atom_site_label_1
_geom_bond_atom_site_label_2
_geom_bond_distance
_geom_bond_site_symmetry_2
_geom_bond_publ_flag
Cr1 Cr2 1.8694(3) . ?
Cr1 P1 2.5677(5) . ?
Cr1 P2 2.6644(5) . ?
Cr1 N1 2.0720(13) . ?
Cr1 N4 2.0307(13) . ?
Cr1 C1 2.0889(15) . ?
Cr2 P1 2.6757(5) . ?
Cr2 P2 2.5697(5) . ?
Cr2 N2 2.0380(13) . ?
Cr2 N3 2.0736(13) . ?
Cr2 C6 2.0951(16) . ?
P1 P2 2.6708(6) . ?
P1 C1 1.8076(17) . ?
P1 C6 1.8195(16) . ?
P2 C1 1.8184(16) . ?
P2 C6 1.8051(17) . ?
N1 C11 1.3805(19) . ?
N1 C15 1.3816(19) . ?
N2 C11 1.3517(19) . ?
N2 C24 1.4430(19) . ?
N3 C36 1.3809(19) . ?
N3 C40 1.3824(19) . ?
N4 C36 1.3522(19) . ?
N4 C49 1.4430(19) . ?
C1 C2 1.544(2) . ?
C2 C3 1.539(2) . ?
C2 C4 1.526(2) . ?
C2 C5 1.532(2) . ?
C3 H3A 0.9800 . ?
C3 H3B 0.9800 . ?
C3 H3C 0.9800 . ?
C4 H4A 0.9800 . ?
C4 H4B 0.9800 . ?
C4 H4C 0.9800 . ?
C5 H5A 0.9800 . ?
C5 H5B 0.9800 . ?
C5 H5C 0.9800 . ?
C6 C7 1.542(2) . ?
C7 C8 1.537(3) . ?
C7 C9 1.525(2) . ?
C7 C10 1.536(3) . ?
C8 H8A 0.9800 . ?
C8 H8B 0.9800 . ?
C8 H8C 0.9800 . ?
C9 H9A 0.9800 . ?
C9 H9B 0.9800 . ?
C9 H9C 0.9800 . ?
C10 H10A 0.9800 . ?
C10 H10B 0.9800 . ?
C10 H10C 0.9800 . ?
C11 C12 1.427(2) . ?
C12 H12 0.9500 . ?
C12 C13 1.361(2) . ?
C13 H13 0.9500 . ?
C13 C14 1.401(2) . ?
C14 H14 0.9500 . ?
C14 C15 1.373(2) . ?
C15 C16 1.498(2) . ?
C16 C17 1.407(2) . ?
C16 C21 1.402(2) . ?
C17 C18 1.396(2) . ?
C17 C22 1.507(3) . ?
C18 H18 0.9500 . ?
C18 C19 1.384(3) . ?
C19 H19 0.9500 . ?
C19 C20 1.385(3) . ?
C20 H20 0.9500 . ?
C20 C21 1.395(2) . ?
C21 C23 1.497(2) . ?
C22 H22A 0.9800 . ?
C22 H22B 0.9800 . ?
C22 H22C 0.9800 . ?
C23 H23A 0.9800 . ?
C23 H23B 0.9800 . ?
C23 H23C 0.9800 . ?
C24 C25 1.417(2) . ?
C24 C29 1.413(2) . ?
C25 C26 1.401(2) . ?
C25 C30 1.525(2) . ?
C26 H26 0.9500 . ?
C26 C27 1.386(2) . ?
C27 H27 0.9500 . ?
C27 C28 1.379(3) . ?
C28 H28 0.9500 . ?
C28 C29 1.400(2) . ?
C29 C33 1.522(2) . ?
C30 H30 1.0000 . ?
C30 C31 1.531(2) . ?
C30 C32 1.536(2) . ?
C31 H31A 0.9800 . ?
C31 H31B 0.9800 . ?
C31 H31C 0.9800 . ?
C32 H32A 0.9800 . ?
C32 H32B 0.9800 . ?
C32 H32C 0.9800 . ?
C33 H33 1.0000 . ?
C33 C34 1.525(2) . ?
C33 C35 1.540(2) . ?
C34 H34A 0.9800 . ?
C34 H34B 0.9800 . ?
C34 H34C 0.9800 . ?
C35 H35A 0.9800 . ?
C35 H35B 0.9800 . ?
C35 H35C 0.9800 . ?
C36 C37 1.420(2) . ?
C37 H37 0.9500 . ?
C37 C38 1.364(2) . ?
C38 H38 0.9500 . ?
C38 C39 1.397(2) . ?
C39 H39 0.9500 . ?
C39 C40 1.373(2) . ?
C40 C41 1.499(2) . ?
C41 C42 1.407(2) . ?
C41 C46 1.405(2) . ?
C42 C43 1.395(2) . ?
C42 C47 1.497(2) . ?
C43 H43 0.9500 . ?
C43 C44 1.385(3) . ?
C44 H44 0.9500 . ?
C44 C45 1.387(3) . ?
C45 H45 0.9500 . ?
C45 C46 1.391(2) . ?
C46 C48 1.507(2) . ?
C47 H47A 0.9800 . ?
C47 H47B 0.9800 . ?
C47 H47C 0.9800 . ?
C48 H48A 0.9800 . ?
C48 H48B 0.9800 . ?
C48 H48C 0.9800 . ?
C49 C50 1.409(2) . ?
C49 C54 1.418(2) . ?
C50 C51 1.403(2) . ?
C50 C55 1.522(2) . ?
C51 H51 0.9500 . ?
C51 C52 1.377(3) . ?
C52 H52 0.9500 . ?
C52 C53 1.387(3) . ?
C53 H53 0.9500 . ?
C53 C54 1.394(2) . ?
C54 C58 1.527(2) . ?
C55 H55 1.0000 . ?
C55 C56 1.530(2) . ?
C55 C57 1.541(2) . ?
C56 H56A 0.9800 . ?
C56 H56B 0.9800 . ?
C56 H56C 0.9800 . ?
C57 H57A 0.9800 . ?
C57 H57B 0.9800 . ?
C57 H57C 0.9800 . ?
C58 H58 1.0000 . ?
C58 C59 1.529(2) . ?
C58 C60 1.536(2) . ?
C59 H59A 0.9800 . ?
C59 H59B 0.9800 . ?
C59 H59C 0.9800 . ?
C60 H60A 0.9800 . ?
C60 H60B 0.9800 . ?
C60 H60C 0.9800 . ?
C100 H10D 0.9800 . ?
C100 H10E 0.9800 . ?
C100 H10F 0.9800 . ?
C100 C101 1.517(3) . ?
C101 H10G 0.9900 . ?
C101 H10H 0.9900 . ?
C101 C102 1.515(3) . ?
C102 H10I 0.9900 . ?
C102 H10J 0.9900 . ?
C102 C103 1.516(3) . ?
C103 H10K 0.9900 . ?
C103 H10L 0.9900 . ?
C103 C104 1.519(3) . ?
C104 H10M 0.9900 . ?
C104 H10N 0.9900 . ?
C104 C105 1.514(3) . ?
C105 H10O 0.9800 . ?
C105 H10P 0.9800 . ?
C105 H10Q 0.9800 . ?

loop_
_geom_torsion_atom_site_label_1
_geom_torsion_atom_site_label_2
_geom_torsion_atom_site_label_3
_geom_torsion_atom_site_label_4
_geom_torsion
_geom_torsion_site_symmetry_1
_geom_torsion_site_symmetry_2
_geom_torsion_site_symmetry_3
_geom_torsion_site_symmetry_4
_geom_torsion_publ_flag
Cr1 P1 C1 P2 -84.95(6) . . . . ?
Cr1 P1 C1 C2 129.37(17) . . . . ?
Cr1 P1 C6 Cr2 -28.85(4) . . . . ?
Cr1 P1 C6 P2 52.81(5) . . . . ?
Cr1 P1 C6 C7 -159.97(14) . . . . ?
Cr1 P2 C1 P1 81.68(6) . . . . ?
Cr1 P2 C1 C2 -131.14(17) . . . . ?
Cr1 P2 C6 Cr2 34.64(3) . . . . ?
Cr1 P2 C6 P1 -50.55(5) . . . . ?
Cr1 P2 C6 C7 163.75(15) . . . . ?
Cr1 N1 C11 N2 10.39(16) . . . . ?
Cr1 N1 C11 C12 -170.99(11) . . . . ?
Cr1 N1 C15 C14 171.60(12) . . . . ?
Cr1 N1 C15 C16 -17.6(2) . . . . ?
Cr1 N4 C36 N3 -2.22(18) . . . . ?
Cr1 N4 C36 C37 178.76(12) . . . . ?
Cr1 N4 C49 C50 -103.26(15) . . . . ?
Cr1 N4 C49 C54 76.64(16) . . . . ?
Cr1 C1 C2 C3 121.91(14) . . . . ?
Cr1 C1 C2 C4 1.1(2) . . . . ?
Cr1 C1 C2 C5 -120.27(14) . . . . ?
Cr2 P1 C1 Cr1 34.46(3) . . . . ?
Cr2 P1 C1 P2 -50.49(5) . . . . ?
Cr2 P1 C1 C2 163.83(15) . . . . ?
Cr2 P1 C6 P2 81.66(6) . . . . ?
Cr2 P1 C6 C7 -131.12(17) . . . . ?
Cr2 P2 C1 Cr1 -28.72(4) . . . . ?
Cr2 P2 C1 P1 52.96(5) . . . . ?
Cr2 P2 C1 C2 -159.86(14) . . . . ?
Cr2 P2 C6 P1 -85.19(6) . . . . ?
Cr2 P2 C6 C7 129.11(16) . . . . ?
Cr2 N2 C11 N1 -1.37(18) . . . . ?
Cr2 N2 C11 C12 -179.95(12) . . . . ?
Cr2 N2 C24 C25 75.37(16) . . . . ?
Cr2 N2 C24 C29 -104.89(15) . . . . ?
Cr2 N3 C36 N4 10.36(16) . . . . ?
Cr2 N3 C36 C37 -170.59(12) . . . . ?
Cr2 N3 C40 C39 171.34(12) . . . . ?
Cr2 N3 C40 C41 -17.2(2) . . . . ?
Cr2 C6 C7 C8 -119.05(15) . . . . ?
Cr2 C6 C7 C9 1.8(2) . . . . ?
Cr2 C6 C7 C10 122.32(15) . . . . ?
P1 Cr1 Cr2 P2 -65.839(14) . . . . ?
P1 Cr1 Cr2 N2 102.55(4) . . . . ?
P1 Cr1 Cr2 N3 -157.89(4) . . . . ?
P1 Cr1 Cr2 C6 -29.56(5) . . . . ?
P1 P2 C1 Cr1 -81.68(6) . . . . ?
P1 P2 C1 C2 147.18(18) . . . . ?
P1 P2 C6 Cr2 85.19(6) . . . . ?
P1 P2 C6 C7 -145.70(18) . . . . ?
P1 C1 C2 C3 11.3(2) . . . . ?
P1 C1 C2 C4 -109.51(16) . . . . ?
P1 C1 C2 C5 129.14(15) . . . . ?
P1 C6 C7 C8 -5.5(2) . . . . ?
P1 C6 C7 C9 115.35(16) . . . . ?
P1 C6 C7 C10 -124.15(16) . . . . ?
P2 Cr1 Cr2 P1 65.839(14) . . . . ?
P2 Cr1 Cr2 N2 168.39(4) . . . . ?
P2 Cr1 Cr2 N3 -92.05(4) . . . . ?
P2 Cr1 Cr2 C6 36.28(5) . . . . ?
P2 P1 C1 Cr1 84.95(6) . . . . ?
P2 P1 C1 C2 -145.68(18) . . . . ?
P2 P1 C6 Cr2 -81.66(6) . . . . ?
P2 P1 C6 C7 147.22(18) . . . . ?
P2 C1 C2 C3 -124.74(15) . . . . ?
P2 C1 C2 C4 114.43(15) . . . . ?
P2 C1 C2 C5 -6.9(2) . . . . ?
P2 C6 C7 C8 130.61(15) . . . . ?
P2 C6 C7 C9 -108.54(17) . . . . ?
P2 C6 C7 C10 12.0(2) . . . . ?
N1 Cr1 Cr2 P1 -91.84(4) . . . . ?
N1 Cr1 Cr2 P2 -157.67(4) . . . . ?
N1 Cr1 Cr2 N2 10.71(5) . . . . ?
N1 Cr1 Cr2 N3 110.27(5) . . . . ?
N1 Cr1 Cr2 C6 -121.40(6) . . . . ?
N1 C11 C12 C13 -4.0(2) . . . . ?
N1 C15 C16 C17 -85.79(19) . . . . ?
N1 C15 C16 C21 104.40(18) . . . . ?
N2 C11 C12 C13 174.55(15) . . . . ?
N2 C24 C25 C26 -173.93(13) . . . . ?
N2 C24 C25 C30 10.8(2) . . . . ?
N2 C24 C29 C28 174.89(14) . . . . ?
N2 C24 C29 C33 -8.1(2) . . . . ?
N3 C36 C37 C38 -4.3(2) . . . . ?
N3 C40 C41 C42 103.45(18) . . . . ?
N3 C40 C41 C46 -85.77(18) . . . . ?
N4 Cr1 Cr2 P1 167.66(4) . . . . ?
N4 Cr1 Cr2 P2 101.82(4) . . . . ?
N4 Cr1 Cr2 N2 -89.80(5) . . . . ?
N4 Cr1 Cr2 N3 9.77(5) . . . . ?
N4 Cr1 Cr2 C6 138.09(6) . . . . ?
N4 C36 C37 C38 174.64(15) . . . . ?
N4 C49 C50 C51 174.47(14) . . . . ?
N4 C49 C50 C55 -9.1(2) . . . . ?
N4 C49 C54 C53 -173.53(13) . . . . ?
N4 C49 C54 C58 11.1(2) . . . . ?
C1 Cr1 Cr2 P1 36.30(5) . . . . ?
C1 Cr1 Cr2 P2 -29.54(5) . . . . ?
C1 Cr1 Cr2 N2 138.85(6) . . . . ?
C1 Cr1 Cr2 N3 -121.59(6) . . . . ?
C1 Cr1 Cr2 C6 6.74(7) . . . . ?
C1 P1 C6 Cr2 -82.80(7) . . . . ?
C1 P1 C6 P2 -1.14(7) . . . . ?
C1 P1 C6 C7 146.09(15) . . . . ?
C1 P2 C6 Cr2 86.32(6) . . . . ?
C1 P2 C6 P1 1.13(7) . . . . ?
C1 P2 C6 C7 -144.57(15) . . . . ?
C6 P1 C1 Cr1 86.08(6) . . . . ?
C6 P1 C1 P2 1.13(7) . . . . ?
C6 P1 C1 C2 -144.55(15) . . . . ?
C6 P2 C1 Cr1 -82.82(7) . . . . ?
C6 P2 C1 P1 -1.14(7) . . . . ?
C6 P2 C1 C2 146.04(15) . . . . ?
C11 N1 C15 C14 -9.8(2) . . . . ?
C11 N1 C15 C16 161.04(14) . . . . ?
C11 N2 C24 C25 -100.75(16) . . . . ?
C11 N2 C24 C29 78.99(18) . . . . ?
C11 C12 C13 C14 -3.0(2) . . . . ?
C12 C13 C14 C15 3.5(3) . . . . ?
C13 C14 C15 N1 3.0(2) . . . . ?
C13 C14 C15 C16 -168.30(15) . . . . ?
C14 C15 C16 C17 85.63(19) . . . . ?
C14 C15 C16 C21 -84.2(2) . . . . ?
C15 N1 C11 N2 -168.50(13) . . . . ?
C15 N1 C11 C12 10.1(2) . . . . ?
C15 C16 C17 C18 -174.06(15) . . . . ?
C15 C16 C17 C22 2.3(2) . . . . ?
C15 C16 C21 C20 172.19(15) . . . . ?
C15 C16 C21 C23 -7.9(2) . . . . ?
C16 C17 C18 C19 2.0(3) . . . . ?
C17 C16 C21 C20 2.8(2) . . . . ?
C17 C16 C21 C23 -177.35(16) . . . . ?
C17 C18 C19 C20 1.4(3) . . . . ?
C18 C19 C20 C21 -2.7(3) . . . . ?
C19 C20 C21 C16 0.6(3) . . . . ?
C19 C20 C21 C23 -179.28(17) . . . . ?
C21 C16 C17 C18 -4.0(2) . . . . ?
C21 C16 C17 C22 172.29(16) . . . . ?
C22 C17 C18 C19 -174.43(18) . . . . ?
C24 N2 C11 N1 174.97(13) . . . . ?
C24 N2 C11 C12 -3.6(2) . . . . ?
C24 C25 C26 C27 -2.5(2) . . . . ?
C24 C25 C30 C31 -160.21(15) . . . . ?
C24 C25 C30 C32 78.06(19) . . . . ?
C24 C29 C33 C34 118.67(17) . . . . ?
C24 C29 C33 C35 -119.12(17) . . . . ?
C25 C24 C29 C28 -5.4(2) . . . . ?
C25 C24 C29 C33 171.64(14) . . . . ?
C25 C26 C27 C28 -2.2(2) . . . . ?
C26 C25 C30 C31 24.6(2) . . . . ?
C26 C25 C30 C32 -97.13(18) . . . . ?
C26 C27 C28 C29 3.2(2) . . . . ?
C27 C28 C29 C24 0.6(2) . . . . ?
C27 C28 C29 C33 -176.60(15) . . . . ?
C28 C29 C33 C34 -64.30(19) . . . . ?
C28 C29 C33 C35 57.9(2) . . . . ?
C29 C24 C25 C26 6.3(2) . . . . ?
C29 C24 C25 C30 -168.92(14) . . . . ?
C30 C25 C26 C27 172.80(15) . . . . ?
C36 N3 C40 C39 -9.6(2) . . . . ?
C36 N3 C40 C41 161.93(14) . . . . ?
C36 N4 C49 C50 80.33(18) . . . . ?
C36 N4 C49 C54 -99.76(16) . . . . ?
C36 C37 C38 C39 -2.5(2) . . . . ?
C37 C38 C39 C40 3.3(2) . . . . ?
C38 C39 C40 N3 2.9(2) . . . . ?
C38 C39 C40 C41 -168.93(15) . . . . ?
C39 C40 C41 C42 -84.57(19) . . . . ?
C39 C40 C41 C46 86.21(18) . . . . ?
C40 N3 C36 N4 -168.93(13) . . . . ?
C40 N3 C36 C37 10.1(2) . . . . ?
C40 C41 C42 C43 174.31(15) . . . . ?
C40 C41 C42 C47 -6.1(2) . . . . ?
C40 C41 C46 C45 -176.19(15) . . . . ?
C40 C41 C46 C48 0.6(2) . . . . ?
C41 C42 C43 C44 0.1(3) . . . . ?
C42 C41 C46 C45 -5.2(2) . . . . ?
C42 C41 C46 C48 171.58(15) . . . . ?
C42 C43 C44 C45 -2.8(3) . . . . ?
C43 C44 C45 C46 1.4(3) . . . . ?
C44 C45 C46 C41 2.5(3) . . . . ?
C44 C45 C46 C48 -174.29(17) . . . . ?
C46 C41 C42 C43 3.9(2) . . . . ?
C46 C41 C42 C47 -176.54(15) . . . . ?
C47 C42 C43 C44 -179.46(17) . . . . ?
C49 N4 C36 N3 174.36(13) . . . . ?
C49 N4 C36 C37 -4.7(2) . . . . ?
C49 C50 C51 C52 0.7(2) . . . . ?
C49 C50 C55 C56 118.86(17) . . . . ?
C49 C50 C55 C57 -118.84(17) . . . . ?
C49 C54 C58 C59 -161.77(15) . . . . ?
C49 C54 C58 C60 76.79(19) . . . . ?
C50 C49 C54 C53 6.4(2) . . . . ?
C50 C49 C54 C58 -168.97(14) . . . . ?
C50 C51 C52 C53 3.1(2) . . . . ?
C51 C50 C55 C56 -64.64(19) . . . . ?
C51 C50 C55 C57 57.7(2) . . . . ?
C51 C52 C53 C54 -2.1(2) . . . . ?
C52 C53 C54 C49 -2.6(2) . . . . ?
C52 C53 C54 C58 172.83(15) . . . . ?
C53 C54 C58 C59 23.0(2) . . . . ?
C53 C54 C58 C60 -98.48(18) . . . . ?
C54 C49 C50 C51 -5.4(2) . . . . ?
C54 C49 C50 C55 171.04(14) . . . . ?
C55 C50 C51 C52 -176.01(15) . . . . ?
C100 C101 C102 C103 -177.39(19) . . . . ?
C101 C102 C103 C104 -177.99(19) . . . . ?
C102 C103 C104 C105 177.8(2) . . . . ?
